data_4103158
loop_
_publ_author_name
'Ji Qi'
'Aaron B. Beeler'
'Qiang Zhang'
'John A. Porco, Jr.'

_publ_section_title
;
 Catalytic Enantioselective Alkylative Dearomatization-Annulation: Total
 Synthesis and Absolute Configuration Assignment of Hyperibone K
;
_journal_name_full 'Journal of the American Chemical Society'
_journal_page_first 13642
_journal_page_last 13644
_journal_paper_doi 10.1021/ja1057828
_journal_volume 132
_journal_year 2010
_chemical_absolute_configuration ad
_chemical_formula_moiety 'C36 H37 Br O6'
_chemical_formula_sum 'C36 H37 Br O6'
_chemical_formula_weight 645.57
_chemical_name_systematic
; 
 ? 
;
_space_group_IT_number 4
_symmetry_cell_setting monoclinic
_symmetry_space_group_name_Hall 'P 2yb'
_symmetry_space_group_name_H-M 'P 1 21 1'
_atom_sites_solution_hydrogens mixed
_atom_sites_solution_primary direct
_atom_sites_solution_secondary difmap
_audit_creation_method SHELXL-97
_cell_angle_alpha 90.00
_cell_angle_beta 101.722(2)
_cell_angle_gamma 90.00
_cell_formula_units_Z 2
_cell_length_a 10.4241(5)
_cell_length_b 10.8197(4)
_cell_length_c 14.1094(6)
_cell_measurement_reflns_used 4729
_cell_measurement_temperature 173(2)
_cell_measurement_theta_max 26.03
_cell_measurement_theta_min 2.39
_cell_volume 1558.15(12)
_computing_cell_refinement 'Bruker SAINT+'
_computing_data_collection 'Bruker APEX2'
_computing_data_reduction 'Bruker SAINT+'
_computing_molecular_graphics 'Bruker SHELXTL'
_computing_publication_material 'Bruker SHELXTL'
_computing_structure_refinement 'SHELXL-97 (Sheldrick, 1997)'
_computing_structure_solution 'SHELXS-97 (Sheldrick, 1990)'
_diffrn_ambient_temperature 173(2)
_diffrn_measured_fraction_theta_full 1.000
_diffrn_measured_fraction_theta_max 1.000
_diffrn_measurement_device_type 'Bruker X8 APEX II diffractometer'
_diffrn_measurement_method 'phi and omega scans'
_diffrn_radiation_monochromator graphite
_diffrn_radiation_source 'fine-focus sealed tube'
_diffrn_radiation_type MoK\a
_diffrn_radiation_wavelength 0.71073
_diffrn_reflns_av_R_equivalents 0.0384
_diffrn_reflns_av_sigmaI/netI 0.0784
_diffrn_reflns_limit_h_max 13
_diffrn_reflns_limit_h_min -13
_diffrn_reflns_limit_k_max 14
_diffrn_reflns_limit_k_min -14
_diffrn_reflns_limit_l_max 18
_diffrn_reflns_limit_l_min -17
_diffrn_reflns_number 17323
_diffrn_reflns_theta_full 28.28
_diffrn_reflns_theta_max 28.28
_diffrn_reflns_theta_min 2.00
_exptl_absorpt_coefficient_mu 1.365
_exptl_absorpt_correction_T_max 0.8215
_exptl_absorpt_correction_T_min 0.6113
_exptl_absorpt_correction_type multi-scan
_exptl_absorpt_process_details SADABS
_exptl_crystal_colour colourless
_exptl_crystal_density_diffrn 1.376
_exptl_crystal_density_method 'not measured'
_exptl_crystal_description block
_exptl_crystal_F_000 672
_exptl_crystal_size_max 0.40
_exptl_crystal_size_mid 0.20
_exptl_crystal_size_min 0.15
_refine_diff_density_max 0.410
_refine_diff_density_min -0.304
_refine_diff_density_rms 0.051
_refine_ls_abs_structure_details 'Flack H D (1983), Acta Cryst. A39, 876-881'
_refine_ls_abs_structure_Flack 0.003(4)
_refine_ls_extinction_method none
_refine_ls_goodness_of_fit_ref 0.938
_refine_ls_hydrogen_treatment mixed
_refine_ls_matrix_type full
_refine_ls_number_parameters 471
_refine_ls_number_reflns 7676
_refine_ls_number_restraints 1
_refine_ls_restrained_S_all 0.938
_refine_ls_R_factor_all 0.0563
_refine_ls_R_factor_gt 0.0376
_refine_ls_shift/su_max 0.026
_refine_ls_shift/su_mean 0.001
_refine_ls_structure_factor_coef Fsqd
_refine_ls_weighting_details 'calc w=1/[\s^2^(Fo^2^)+(0.0000P)^2^+0.0000P] where P=(Fo^2^+2Fc^2^)/3'
_refine_ls_weighting_scheme calc
_refine_ls_wR_factor_gt 0.0728
_refine_ls_wR_factor_ref 0.0798
_reflns_number_gt 6102
_reflns_number_total 7676
_reflns_threshold_expression >2sigma(I)
_cod_data_source_file ja1057828_si_001.cif
_cod_data_source_block compound11
_cod_database_code 4103158

loop_
_symmetry_equiv_pos_as_xyz
'x, y, z'
'-x, y+1/2, -z'

loop_
_atom_site_label
_atom_site_type_symbol
_atom_site_fract_x
_atom_site_fract_y
_atom_site_fract_z
_atom_site_U_iso_or_equiv
_atom_site_adp_type
_atom_site_occupancy
_atom_site_symmetry_multiplicity
_atom_site_calc_flag
_atom_site_refinement_flags
Br1 Br 0.380133(19) 0.67807(2) 0.538617(15) 0.04095(6) Uani 1 1 d .
O1 O 0.81820(13) 0.86429(12) 0.27737(9) 0.0245(3) Uani 1 1 d .
O2 O 0.75314(14) 0.69379(14) 0.19130(11) 0.0424(4) Uani 1 1 d .
O3 O 0.97289(13) 1.09340(13) 0.05731(9) 0.0259(3) Uani 1 1 d .
O4 O 1.25098(11) 1.16578(15) 0.33383(8) 0.0304(3) Uani 1 1 d .
O5 O 0.83411(11) 1.14815(11) 0.32821(9) 0.0233(3) Uani 1 1 d .
O6 O 0.68128(14) 0.98571(14) 0.11139(11) 0.0404(4) Uani 1 1 d .
C1 C 0.90802(19) 0.89528(17) 0.21618(13) 0.0224(4) Uani 1 1 d .
H1 H 0.8839(17) 0.8538(16) 0.1596(13) 0.012(4) Uiso 1 1 d .
C2 C 1.04670(19) 0.86539(18) 0.27073(14) 0.0235(4) Uani 1 1 d .
H2 H 1.0562(17) 0.7790(18) 0.2806(13) 0.016(5) Uiso 1 1 d .
C3 C 1.14966(19) 0.90299(17) 0.21172(14) 0.0249(5) Uani 1 1 d .
C4 C 1.13921(18) 1.05016(17) 0.19744(13) 0.0211(4) Uani 1 1 d .
C5 C 1.15596(17) 1.10582(17) 0.29907(13) 0.0202(4) Uani 1 1 d .
C6 C 1.05432(17) 1.06974(17) 0.35842(13) 0.0189(4) Uani 1 1 d .
C7 C 0.91831(17) 1.09420(16) 0.29832(13) 0.0179(4) Uani 1 1 d .
C8 C 0.89319(17) 1.03555(17) 0.19788(13) 0.0195(4) Uani 1 1 d .
C9 C 1.00047(18) 1.06794(16) 0.14199(13) 0.0194(4) Uani 1 1 d .
C10 C 1.06831(19) 0.92765(18) 0.36905(13) 0.0230(4) Uani 1 1 d .
H10B H 1.0066(18) 0.8982(18) 0.4077(13) 0.019(5) Uiso 1 1 d .
H10A H 1.150(2) 0.9117(19) 0.4041(15) 0.030(6) Uiso 1 1 d .
C11 C 1.1268(2) 0.83503(19) 0.11526(15) 0.0313(5) Uani 1 1 d .
H11A H 1.2000 0.8513 0.0830 0.047 Uiso 1 1 calc R
H11B H 1.0450 0.8641 0.0742 0.047 Uiso 1 1 calc R
H11C H 1.1207 0.7460 0.1265 0.047 Uiso 1 1 calc R
C12 C 1.2882(2) 0.8690(2) 0.26715(17) 0.0368(6) Uani 1 1 d .
H12A H 1.2900 0.7820 0.2866 0.055 Uiso 1 1 calc R
H12B H 1.3116 0.9212 0.3249 0.055 Uiso 1 1 calc R
H12C H 1.3513 0.8823 0.2252 0.055 Uiso 1 1 calc R
C13 C 1.2379(2) 1.1057(2) 0.14234(15) 0.0269(5) Uani 1 1 d .
H13B H 1.2319(17) 1.0643(18) 0.0828(14) 0.019(5) Uiso 1 1 d .
H13A H 1.319(2) 1.0876(19) 0.1750(15) 0.029(6) Uiso 1 1 d .
C14 C 1.2218(2) 1.2414(2) 0.12347(15) 0.0278(5) Uani 1 1 d .
H14 H 1.151(2) 1.263(2) 0.0798(16) 0.036(6) Uiso 1 1 d .
C15 C 1.3037(2) 1.3310(2) 0.15892(15) 0.0300(5) Uani 1 1 d .
C16 C 1.4300(2) 1.3132(2) 0.22961(16) 0.0367(6) Uani 1 1 d .
H16A H 1.4201 1.3409 0.2939 0.055 Uiso 1 1 calc R
H16B H 1.4990 1.3616 0.2090 0.055 Uiso 1 1 calc R
H16C H 1.4539 1.2255 0.2323 0.055 Uiso 1 1 calc R
C17 C 1.2713(2) 1.4640(2) 0.13225(17) 0.0415(6) Uani 1 1 d .
H17A H 1.1856 1.4684 0.0883 0.062 Uiso 1 1 calc R
H17B H 1.3384 1.4984 0.1002 0.062 Uiso 1 1 calc R
H17C H 1.2689 1.5116 0.1910 0.062 Uiso 1 1 calc R
C18 C 1.0802(2) 1.13750(18) 0.45585(13) 0.0234(5) Uani 1 1 d .
H18B H 1.0680(18) 1.2270(17) 0.4426(13) 0.013(5) Uiso 1 1 d .
H18A H 1.171(2) 1.128(2) 0.4866(16) 0.039(6) Uiso 1 1 d .
C19 C 0.99626(19) 1.10091(19) 0.52386(13) 0.0247(5) Uani 1 1 d .
H19 H 0.9172(18) 1.1381(17) 0.5139(13) 0.022(5) Uiso 1 1 d .
C20 C 1.0257(2) 1.02256(18) 0.59801(14) 0.0262(5) Uani 1 1 d .
C21 C 1.1517(2) 0.9533(2) 0.62319(15) 0.0337(5) Uani 1 1 d .
H21A H 1.1350 0.8648 0.6121 0.051 Uiso 1 1 calc R
H21B H 1.1915 0.9672 0.6915 0.051 Uiso 1 1 calc R
H21C H 1.2115 0.9823 0.5826 0.051 Uiso 1 1 calc R
C22 C 0.9306(2) 0.9974(2) 0.66230(16) 0.0374(6) Uani 1 1 d .
H22A H 0.9709 1.0188 0.7292 0.056 Uiso 1 1 calc R
H22B H 0.9071 0.9095 0.6586 0.056 Uiso 1 1 calc R
H22C H 0.8516 1.0473 0.6411 0.056 Uiso 1 1 calc R
C23 C 0.75811(18) 1.06834(19) 0.13638(14) 0.0249(5) Uani 1 1 d .
C24 C 0.72554(17) 1.19828(19) 0.10809(12) 0.0252(5) Uani 1 1 d .
C25 C 0.8075(2) 1.29750(19) 0.13697(15) 0.0280(5) Uani 1 1 d .
H25 H 0.8954(19) 1.2874(18) 0.1789(14) 0.017(5) Uiso 1 1 d .
C26 C 0.7688(2) 1.4173(2) 0.10872(15) 0.0384(6) Uani 1 1 d .
H26 H 0.832(2) 1.491(2) 0.1303(16) 0.037(6) Uiso 1 1 d .
C27 C 0.6491(3) 1.4360(3) 0.05115(17) 0.0497(7) Uani 1 1 d .
H27 H 0.618(2) 1.516(2) 0.0355(18) 0.052(7) Uiso 1 1 d .
C28 C 0.5670(2) 1.3391(3) 0.01984(19) 0.0557(8) Uani 1 1 d .
H28 H 0.491(2) 1.350(2) -0.0133(18) 0.042(7) Uiso 1 1 d .
C29 C 0.6049(2) 1.2205(2) 0.04760(17) 0.0409(7) Uani 1 1 d .
H29 H 0.550(2) 1.157(2) 0.0356(15) 0.039(7) Uiso 1 1 d .
C30 C 0.7447(2) 0.76201(18) 0.25638(15) 0.0277(5) Uani 1 1 d .
C31 C 0.65698(19) 0.74562(18) 0.32473(14) 0.0241(5) Uani 1 1 d .
C32 C 0.6556(2) 0.82677(19) 0.40023(15) 0.0291(5) Uani 1 1 d .
H32 H 0.7148(18) 0.8961(19) 0.4087(14) 0.022(5) Uiso 1 1 d .
C33 C 0.5739(2) 0.8062(2) 0.46403(15) 0.0312(5) Uani 1 1 d .
H33 H 0.558(2) 0.863(2) 0.5120(17) 0.040(7) Uiso 1 1 d .
C34 C 0.49447(18) 0.70311(19) 0.45277(14) 0.0280(5) Uani 1 1 d .
C35 C 0.4941(2) 0.6219(2) 0.37851(16) 0.0299(5) Uani 1 1 d .
H35 H 0.435(2) 0.561(3) 0.364(2) 0.064(9) Uiso 1 1 d .
C36 C 0.5755(2) 0.64320(18) 0.31400(15) 0.0293(5) Uani 1 1 d .
H36 H 0.583(2) 0.591(2) 0.2630(17) 0.040(7) Uiso 1 1 d .

loop_
_atom_site_aniso_label
_atom_site_aniso_U_11
_atom_site_aniso_U_22
_atom_site_aniso_U_33
_atom_site_aniso_U_23
_atom_site_aniso_U_13
_atom_site_aniso_U_12
Br1 0.03477(9) 0.05205(13) 0.03862(10) -0.00072(12) 0.01353(8) -0.01088(12)
O1 0.0326(7) 0.0176(6) 0.0249(7) -0.0043(5) 0.0094(6) -0.0064(6)
O2 0.0591(8) 0.0250(8) 0.0501(8) -0.0162(7) 0.0278(7) -0.0156(8)
O3 0.0301(7) 0.0317(8) 0.0147(6) 0.0009(6) 0.0020(5) -0.0006(6)
O4 0.0273(6) 0.0405(8) 0.0218(6) -0.0010(7) 0.0016(5) -0.0099(7)
O5 0.0242(6) 0.0233(8) 0.0224(6) -0.0012(5) 0.0045(5) 0.0030(5)
O6 0.0325(8) 0.0329(8) 0.0478(9) -0.0052(8) -0.0107(7) -0.0093(7)
C1 0.0294(10) 0.0175(9) 0.0208(9) -0.0033(8) 0.0062(8) -0.0022(8)
C2 0.0313(10) 0.0131(9) 0.0254(10) 0.0010(8) 0.0040(8) 0.0039(8)
C3 0.0284(10) 0.0198(10) 0.0273(10) 0.0030(8) 0.0076(8) 0.0069(8)
C4 0.0239(9) 0.0210(9) 0.0187(9) -0.0017(7) 0.0046(7) 0.0024(8)
C5 0.0211(9) 0.0204(10) 0.0173(9) 0.0044(7) -0.0001(7) 0.0045(8)
C6 0.0233(9) 0.0160(9) 0.0163(8) 0.0010(7) 0.0011(7) 0.0037(7)
C7 0.0230(9) 0.0116(8) 0.0193(9) 0.0004(7) 0.0048(7) -0.0039(7)
C8 0.0215(9) 0.0152(9) 0.0200(9) -0.0016(7) -0.0001(7) 0.0000(7)
C9 0.0271(9) 0.0108(9) 0.0190(9) -0.0023(7) 0.0017(7) -0.0012(7)
C10 0.0278(10) 0.0195(10) 0.0206(9) 0.0036(8) 0.0027(8) 0.0022(8)
C11 0.0401(12) 0.0237(11) 0.0334(11) -0.0028(9) 0.0147(9) 0.0052(9)
C12 0.0322(11) 0.0342(12) 0.0437(13) 0.0076(10) 0.0068(10) 0.0130(10)
C13 0.0244(10) 0.0338(12) 0.0233(10) -0.0017(9) 0.0069(8) -0.0025(9)
C14 0.0295(11) 0.0341(12) 0.0207(10) 0.0056(9) 0.0069(9) -0.0001(9)
C15 0.0363(11) 0.0322(12) 0.0235(10) 0.0038(9) 0.0105(9) -0.0030(10)
C16 0.0357(12) 0.0391(13) 0.0335(11) 0.0004(10) 0.0029(10) -0.0116(10)
C17 0.0523(14) 0.0342(13) 0.0380(12) 0.0071(10) 0.0091(11) -0.0083(11)
C18 0.0272(9) 0.0232(10) 0.0176(9) 0.0001(7) -0.0004(7) -0.0016(8)
C19 0.0268(10) 0.0276(11) 0.0191(9) -0.0038(8) 0.0031(8) 0.0010(9)
C20 0.0353(11) 0.0229(11) 0.0203(9) -0.0041(8) 0.0054(8) -0.0055(9)
C21 0.0416(12) 0.0291(11) 0.0282(11) 0.0072(9) 0.0018(9) 0.0018(10)
C22 0.0475(13) 0.0368(13) 0.0306(11) 0.0017(10) 0.0145(10) -0.0047(11)
C23 0.0197(9) 0.0321(11) 0.0208(9) -0.0049(8) -0.0007(8) -0.0013(9)
C24 0.0249(9) 0.0317(12) 0.0180(8) 0.0010(8) 0.0022(7) 0.0071(9)
C25 0.0381(12) 0.0245(11) 0.0199(10) -0.0007(8) 0.0020(9) 0.0079(9)
C26 0.0695(16) 0.0274(12) 0.0211(10) 0.0048(9) 0.0158(10) 0.0171(11)
C27 0.0659(15) 0.0513(15) 0.0397(13) 0.0215(11) 0.0294(11) 0.0339(13)
C28 0.0381(13) 0.084(2) 0.0456(14) 0.0296(14) 0.0105(11) 0.0370(14)
C29 0.0247(10) 0.0599(17) 0.0369(12) 0.0080(11) 0.0034(9) 0.0075(10)
C30 0.0366(11) 0.0139(9) 0.0321(11) -0.0005(8) 0.0054(9) -0.0006(8)
C31 0.0256(10) 0.0184(10) 0.0268(10) 0.0008(8) 0.0021(8) -0.0001(8)
C32 0.0310(11) 0.0254(11) 0.0309(11) -0.0012(9) 0.0066(9) -0.0045(9)
C33 0.0334(11) 0.0309(12) 0.0301(11) -0.0064(9) 0.0085(9) -0.0035(9)
C34 0.0219(9) 0.0335(13) 0.0282(9) 0.0062(9) 0.0041(7) 0.0014(8)
C35 0.0281(10) 0.0255(11) 0.0362(12) 0.0004(9) 0.0067(9) -0.0060(9)
C36 0.0330(10) 0.0206(11) 0.0329(11) -0.0035(8) 0.0032(9) -0.0016(8)

loop_
_atom_type_symbol
_atom_type_description
_atom_type_scat_dispersion_real
_atom_type_scat_dispersion_imag
_atom_type_scat_source
C C 0.0033 0.0016 'International Tables Vol C Tables 4.2.6.8 and 6.1.1.4'
H H 0.0000 0.0000 'International Tables Vol C Tables 4.2.6.8 and 6.1.1.4'
O O 0.0106 0.0060 'International Tables Vol C Tables 4.2.6.8 and 6.1.1.4'
Br Br -0.2901 2.4595 'International Tables Vol C Tables 4.2.6.8 and 6.1.1.4'

loop_
_geom_angle_atom_site_label_1
_geom_angle_atom_site_label_2
_geom_angle_atom_site_label_3
_geom_angle
C30 O1 C1 118.13(15)
O1 C1 C2 108.26(15)
O1 C1 C8 105.96(15)
C2 C1 C8 110.19(15)
C10 C2 C1 108.43(16)
C10 C2 C3 112.74(16)
C1 C2 C3 111.32(16)
C11 C3 C2 110.85(16)
C11 C3 C12 107.39(17)
C2 C3 C12 110.30(16)
C11 C3 C4 111.86(15)
C2 C3 C4 107.02(15)
C12 C3 C4 109.43(16)
C9 C4 C5 110.48(15)
C9 C4 C13 110.97(15)
C5 C4 C13 111.11(15)
C9 C4 C3 102.98(14)
C5 C4 C3 106.28(15)
C13 C4 C3 114.65(16)
O4 C5 C6 121.31(16)
O4 C5 C4 121.45(17)
C6 C5 C4 116.90(15)
C7 C6 C5 108.77(14)
C7 C6 C18 113.02(15)
C5 C6 C18 110.74(15)
C7 C6 C10 106.60(14)
C5 C6 C10 104.15(15)
C18 C6 C10 113.08(15)
O5 C7 C6 123.69(16)
O5 C7 C8 121.94(15)
C6 C7 C8 114.22(15)
C7 C8 C9 112.14(14)
C7 C8 C23 113.12(16)
C9 C8 C23 109.68(15)
C7 C8 C1 105.15(15)
C9 C8 C1 104.60(15)
C23 C8 C1 111.76(15)
O3 C9 C4 123.66(18)
O3 C9 C8 120.72(16)
C4 C9 C8 115.21(15)
C2 C10 C6 111.02(15)
C14 C13 C4 114.39(19)
C15 C14 C13 127.8(2)
C14 C15 C16 124.9(2)
C14 C15 C17 120.75(19)
C16 C15 C17 114.31(19)
C19 C18 C6 115.79(16)
C20 C19 C18 127.44(19)
C19 C20 C21 123.9(2)
C19 C20 C22 121.05(19)
C21 C20 C22 115.05(18)
O6 C23 C24 121.54(17)
O6 C23 C8 118.18(18)
C24 C23 C8 120.28(16)
C25 C24 C29 118.4(2)
C25 C24 C23 124.34(16)
C29 C24 C23 117.29(18)
C24 C25 C26 120.9(2)
C27 C26 C25 119.2(2)
C26 C27 C28 121.1(2)
C27 C28 C29 119.9(2)
C28 C29 C24 120.5(2)
O2 C30 O1 123.4(2)
O2 C30 C31 125.64(19)
O1 C30 C31 110.96(17)
C32 C31 C36 119.3(2)
C32 C31 C30 122.31(18)
C36 C31 C30 118.32(19)
C33 C32 C31 120.4(2)
C34 C33 C32 119.5(2)
C35 C34 C33 121.1(2)
C35 C34 Br1 119.80(16)
C33 C34 Br1 119.08(16)
C34 C35 C36 119.36(19)
C35 C36 C31 120.37(19)

loop_
_geom_bond_atom_site_label_1
_geom_bond_atom_site_label_2
_geom_bond_distance
Br1 C34 1.884(2)
O1 C30 1.344(2)
O1 C1 1.436(2)
O2 C30 1.195(2)
O3 C9 1.203(2)
O4 C5 1.202(2)
O5 C7 1.200(2)
O6 C23 1.204(2)
C1 C2 1.528(3)
C1 C8 1.542(3)
C2 C10 1.517(3)
C2 C3 1.541(3)
C3 C11 1.523(3)
C3 C12 1.541(3)
C3 C4 1.606(3)
C4 C9 1.510(2)
C4 C5 1.532(3)
C4 C13 1.532(3)
C5 C6 1.529(3)
C6 C7 1.520(2)
C6 C18 1.533(3)
C6 C10 1.549(3)
C7 C8 1.526(2)
C8 C9 1.534(3)
C8 C23 1.538(2)
C13 C14 1.495(3)
C14 C15 1.321(3)
C15 C16 1.494(3)
C15 C17 1.508(3)
C18 C19 1.478(3)
C19 C20 1.333(3)
C20 C21 1.492(3)
C20 C22 1.498(3)
C23 C24 1.482(3)
C24 C25 1.381(3)
C24 C29 1.390(3)
C25 C26 1.391(3)
C26 C27 1.359(3)
C27 C28 1.369(4)
C28 C29 1.376(4)
C30 C31 1.469(3)
C31 C32 1.383(3)
C31 C36 1.386(3)
C32 C33 1.377(3)
C33 C34 1.379(3)
C34 C35 1.367(3)
C35 C36 1.384(3)
